data_1524865
loop_
_publ_author_name
'Markiv, V.Ya.'
'Belyavina, N.N.'

_publ_section_title
;
 Crystal structure of Sc6-x Co Ga and Sc6-x Ni Ga compounds (x= 0.6) Nd2
 Fe14 B, Pr3 Fe14 B, and Pr Co5
;
_journal_name_full
;
Dopovidi Akademii Nauk Ukrains'koi RSR, Seriya A: Fiziko-Matematichni Ta 
Tekhnichni Nauki
;
_journal_page_first 75
_journal_page_last 78
_journal_volume 51
_journal_year 1989
_chemical_formula_sum 'Co3.7 Ga3.7 Sc20'
_chemical_name_systematic '(Co3.7 Ga3.7) Sc20'
_space_group_IT_number 194
_symmetry_space_group_name_Hall '-P 6c 2c'
_symmetry_space_group_name_H-M 'P 63/m m c'
_cell_angle_alpha 90
_cell_angle_beta 90
_cell_angle_gamma 120
_cell_formula_units_Z 1
_cell_length_a 8.769
_cell_length_b 8.769
_cell_length_c 8.639
_cell_volume 575.300
_citation_journal_id_ASTM DNUNDU
_cod_data_source_file Markiv_DNUNDU_1989_1026.cif
_cod_data_source_block Co3.7Ga3.7Sc20
_cod_original_cell_volume 575.2998
_cod_database_code 1524865

loop_
_symmetry_equiv_pos_as_xyz
x,y,z
x-y,x,z+1/2
-y,x-y,z
-x,-y,z+1/2
-x+y,-x,z
y,-x+y,z+1/2
-y,-x,-z+1/2
x-y,-y,-z
x,x-y,-z+1/2
y,x,-z
-x+y,y,-z+1/2
-x,-x+y,-z
-x,-y,-z
-x+y,-x,-z-1/2
y,-x+y,-z
x,y,-z-1/2
x-y,x,-z
-y,x-y,-z-1/2
y,x,z-1/2
-x+y,y,z
-x,-x+y,z-1/2
-y,-x,z
x-y,-y,z-1/2
x,x-y,z

loop_
_atom_site_label
_atom_site_type_symbol
_atom_site_fract_x
_atom_site_fract_y
_atom_site_fract_z
_atom_site_occupancy
_atom_site_U_iso_or_equiv
Ga1 Ga 0.3333 0.6667 0.75 0.35 0.0
Co2 Co 0.1189 0.2378 0.25 0.5 0.0
Sc3 Sc 0.2075 0.415 0.94 1 0.0
Sc1 Sc 0 0 0 1 0.0
Ga2 Ga 0.1189 0.2378 0.25 0.5 0.0
Sc2 Sc 0.467 0.934 0.25 1 0.0
Co1 Co 0.3333 0.6667 0.75 0.35 0.0
